data_7246044
loop_
_publ_author_name
'Evariste, Sloane'
'Harrison, Alexandra M.'
'Sarkar, Sunandan'
'Rheingold, Arnold L.'
'Dunietz, Barry D.'
'Heinicke, Joachim W.'
'Delgado Rosario, Emalyn'
'Yoon, Sungwoon'
'Teets, Thomas S.'
'Protasiewicz, John D.'

_publ_section_title
;
 Luminescent 1<i>H</i>-1,3-benzazaphospholes.
;
_journal_issue 1
_journal_name_full 'RSC advances'
_journal_page_first 594
_journal_page_last 601
_journal_paper_doi 10.1039/d2ra07226b
_journal_volume 13
_journal_year 2022
_chemical_absolute_configuration ad
_chemical_formula_moiety 'C15 H10 N P S2'
_chemical_formula_sum 'C15 H10 N P S2'
_chemical_formula_weight 299.33
_space_group_crystal_system monoclinic
_space_group_IT_number 4
_space_group_name_Hall 'P 2yb'
_space_group_name_H-M_alt 'P 1 21 1'
_atom_sites_solution_hydrogens geom
_atom_sites_solution_primary dual
_audit_creation_date 2017-06-02
_audit_creation_method
;
Olex2 1.2-beta
(compiled 2017.03.28 svn.r3405 for OlexSys, GUI svn.r5337)
;
_audit_update_record
;
2021-12-03 deposited with the CCDC.	2022-12-15 downloaded from the CCDC.
;
_cell_angle_alpha 90
_cell_angle_beta 90.684(4)
_cell_angle_gamma 90
_cell_formula_units_Z 2
_cell_length_a 8.1771(4)
_cell_length_b 5.7977(3)
_cell_length_c 13.7003(7)
_cell_measurement_reflns_used 1675
_cell_measurement_temperature 100
_cell_measurement_theta_max 68.632
_cell_measurement_theta_min 3.226
_cell_volume 649.46(6)
_computing_cell_refinement 'SAINT V8.38A (?, 2016)'
_computing_data_collection 'APEX3 v2016.9-0 (Bruker, 2016)'
_computing_data_reduction 'SAINT V8.38A (?, 2016)'
_computing_molecular_graphics 'Olex2 (Dolomanov et al., 2009)'
_computing_publication_material 'Olex2 (Dolomanov et al., 2009)'
_computing_structure_refinement 'ShelXL (Sheldrick, 2015)'
_computing_structure_solution 'SHELXT (Sheldrick, 2015)'
_diffrn_ambient_temperature 100.0
_diffrn_detector 'Bruker APEX-II CCD'
_diffrn_detector_area_resol_mean 7.9
_diffrn_detector_type 'CCD Area Detector'
_diffrn_measured_fraction_theta_full 0.962
_diffrn_measured_fraction_theta_max 0.962
_diffrn_measurement_device 'Kappa Four-Circle Diffractometer'
_diffrn_measurement_device_type 'Bruker APEX-II CCD'
_diffrn_measurement_method '\f and \w scans'
_diffrn_radiation_monochromator 'Double Bounce Multilayer Mirrors'
_diffrn_radiation_probe x-ray
_diffrn_radiation_type CuK\a
_diffrn_radiation_wavelength 1.54178
_diffrn_radiation_xray_symbol K-L~3~
_diffrn_reflns_av_R_equivalents 0.0310
_diffrn_reflns_av_unetI/netI 0.0520
_diffrn_reflns_Laue_measured_fraction_full 0.962
_diffrn_reflns_Laue_measured_fraction_max 0.962
_diffrn_reflns_limit_h_max 9
_diffrn_reflns_limit_h_min -9
_diffrn_reflns_limit_k_max 6
_diffrn_reflns_limit_k_min -6
_diffrn_reflns_limit_l_max 15
_diffrn_reflns_limit_l_min -16
_diffrn_reflns_number 2535
_diffrn_reflns_point_group_measured_fraction_full 0.786
_diffrn_reflns_point_group_measured_fraction_max 0.786
_diffrn_reflns_theta_full 66.981
_diffrn_reflns_theta_max 66.981
_diffrn_reflns_theta_min 3.226
_diffrn_source 'Micro Focus Rotating Anode'
_diffrn_source_type 'Bruker MicroStar FR-592'
_diffrn_standards_number 0
_exptl_absorpt_coefficient_mu 4.726
_exptl_absorpt_correction_T_max 0.3207
_exptl_absorpt_correction_T_min 0.1886
_exptl_absorpt_correction_type multi-scan
_exptl_absorpt_process_details
'SADABS-2016/2 (Bruker,2016/2) was used for absorption correction. wR2(int) was 0.0775 before and 0.0450 after correction. The Ratio of minimum to maximum transmission is 0.5881. The \l/2 correction factor is Not present.'
_exptl_crystal_colour yellow
_exptl_crystal_colour_primary yellow
_exptl_crystal_density_diffrn 1.531
_exptl_crystal_description needle
_exptl_crystal_F_000 308
_exptl_crystal_size_max 0.28
_exptl_crystal_size_mid 0.05
_exptl_crystal_size_min 0.03
_refine_diff_density_max 0.379
_refine_diff_density_min -0.310
_refine_diff_density_rms 0.074
_refine_ls_abs_structure_details
;
 Flack x determined using 543 quotients [(I+)-(I-)]/[(I+)+(I-)]
 (Parsons, Flack and Wagner, Acta Cryst. B69 (2013) 249-259).
;
_refine_ls_abs_structure_Flack 0.16(2)
_refine_ls_extinction_method none
_refine_ls_goodness_of_fit_ref 1.058
_refine_ls_hydrogen_treatment constr
_refine_ls_matrix_type full
_refine_ls_number_parameters 185
_refine_ls_number_reflns 1814
_refine_ls_number_restraints 71
_refine_ls_restrained_S_all 1.042
_refine_ls_R_factor_all 0.0442
_refine_ls_R_factor_gt 0.0407
_refine_ls_shift/su_max 0.000
_refine_ls_shift/su_mean 0.000
_refine_ls_structure_factor_coef Fsqd
_refine_ls_weighting_details 'w=1/[\s^2^(Fo^2^)+(0.0702P)^2^] where P=(Fo^2^+2Fc^2^)/3'
_refine_ls_weighting_scheme calc
_refine_ls_wR_factor_gt 0.1011
_refine_ls_wR_factor_ref 0.1034
_reflns_Friedel_coverage 0.475
_reflns_Friedel_fraction_full 0.568
_reflns_Friedel_fraction_max 0.568
_reflns_number_gt 1695
_reflns_number_total 1814
_reflns_threshold_expression 'I > 2\s(I)'
_cod_data_source_file d2ra07226b2.cif
_cod_data_source_block pro83_0m_a
_cod_depositor_comments
;
The following automatic conversions were performed:

data item '_diffrn_radiation_probe' value 'X-ray' was changed to
'x-ray' in accordance with the
/home/data/users/saulius/crontab/automatic-downloads/rss-feeds/RSC/lib/dictionaries/cif_core.dic
dictionary named 'cif_core.dic' version 2.4.2 last updated on
2011-04-26.

Automatic conversion script
Id: cif_fix_values 7556 2019-12-06 15:28:31Z antanas 

 Adding full bibliography for 7246044.cif.
;
_cod_database_code 7246044
_shelx_shelxl_version_number 2016/6
_shelx_space_group_comment
;
The symmetry employed for this shelxl refinement is uniquely defined
by the following loop, which should always be used as a source of
symmetry information in preference to the above space-group names.
They are only intended as comments.
;
_shelx_estimated_absorpt_t_max 0.871
_shelx_estimated_absorpt_t_min 0.351
_olex2_refinement_description
;
1. Fixed Uiso
 At 1.2 times of:
  All C(H) groups, All N(H) groups
2. Restrained distances
 C5-C4
 1.5 with sigma of 0.02
 C4-C3
 1.4 with sigma of 0.02
 C3-C2 = C2A-C1A = C2-C1 = C3A-C2A
 1.4 with sigma of 0.02
 S1-C1 = S1A-C1A
 1.75 with sigma of 0.02
 C4-C3A
 1.4 with sigma of 0.02
 S1-C4
 1.75 with sigma of 0.02
3. Uiso/Uaniso restraints and constraints
Uanis(C3A) = Uanis(S1)
Uanis(C3) = Uanis(S1A)
Uanis(C1A) = Uanis(C2)
Uanis(C1) = Uanis(C2A)
4. Rigid body (RIGU) restrains
 C3, S1A, C2, C1A, C1, C2A, S1, C3A, C4
 with sigma for 1-2 distances of 0.002 and sigma for 1-3 distances of 0.002
5. Others
 Sof(C3A)=Sof(H3A)=Sof(C2A)=Sof(H2A)=Sof(C1A)=Sof(H1AA)=Sof(S1A)=1-FVAR(1)
 Sof(S1)=Sof(C1)=Sof(H1A)=Sof(C2)=Sof(H2)=Sof(C3)=Sof(H3)=FVAR(1)
6.a Aromatic/amide H refined with riding coordinates:
 N1(H1), C1(H1A), C2(H2), C3(H3), C6(H6), C7(H7), C12(H12), C13(H13), C14(H14),
  C15(H15), C3A(H3A), C2A(H2A), C1A(H1AA)
;
_olex2_submission_special_instructions 'No special instructions were received'

loop_
_space_group_symop_operation_xyz
'x, y, z'
'-x, y+1/2, -z'

loop_
_atom_site_label
_atom_site_type_symbol
_atom_site_fract_x
_atom_site_fract_y
_atom_site_fract_z
_atom_site_U_iso_or_equiv
_atom_site_adp_type
_atom_site_occupancy
_atom_site_site_symmetry_order
_atom_site_calc_flag
_atom_site_refinement_flags_posn
_atom_site_refinement_flags_adp
_atom_site_refinement_flags_occupancy
_atom_site_disorder_assembly
_atom_site_disorder_group
S1 S 0.5319(4) 0.3628(3) 0.86436(13) 0.0361(5) Uani 0.848(7) 1 d D U P A 1
S2 S 0.63316(15) 0.64226(19) 0.57580(8) 0.0349(3) Uani 1 1 d . . . . .
P1 P 0.79061(16) 0.7455(2) 0.35149(9) 0.0350(3) Uani 1 1 d . . . . .
N1 N 0.9111(5) 0.3345(8) 0.3733(3) 0.0344(9) Uani 1 1 d . . . . .
H1 H 0.935419 0.200034 0.399451 0.041 Uiso 1 1 calc R . . . .
C1 C 0.4086(10) 0.5513(16) 0.9273(6) 0.0354(14) Uani 0.848(7) 1 d D U P A 1
H1A H 0.371529 0.526379 0.991874 0.042 Uiso 0.848(7) 1 calc R . P A 1
C2 C 0.3713(15) 0.7397(18) 0.8727(8) 0.0362(18) Uani 0.848(7) 1 d D U P A 1
H2 H 0.308529 0.865407 0.896214 0.043 Uiso 0.848(7) 1 calc R . P A 1
C3 C 0.434(3) 0.731(3) 0.7780(13) 0.0378(18) Uani 0.848(7) 1 d D U P A 1
H3 H 0.414683 0.845909 0.730052 0.045 Uiso 0.848(7) 1 calc R . P A 1
C4 C 0.5291(6) 0.5347(9) 0.7618(3) 0.0340(10) Uani 1 1 d D U . . .
C5 C 0.6164(6) 0.4612(9) 0.6755(4) 0.0326(10) Uani 1 1 d D . . . .
C6 C 0.6982(6) 0.2598(10) 0.6608(4) 0.0328(10) Uani 1 1 d . . . . .
H6 H 0.702471 0.138392 0.707370 0.039 Uiso 1 1 calc R . . . .
C7 C 0.7759(6) 0.2495(10) 0.5697(4) 0.0353(10) Uani 1 1 d . . . . .
H7 H 0.836820 0.119797 0.548391 0.042 Uiso 1 1 calc R . . . .
C8 C 0.7551(5) 0.4435(9) 0.5153(4) 0.0322(10) Uani 1 1 d . . . . .
C9 C 0.8189(6) 0.4937(9) 0.4194(4) 0.0345(11) Uani 1 1 d . . . . .
C10 C 0.9640(6) 0.3995(9) 0.2820(3) 0.0346(11) Uani 1 1 d . . . . .
C11 C 0.9100(6) 0.6194(9) 0.2557(4) 0.0347(10) Uani 1 1 d . . . . .
C12 C 0.9515(6) 0.7043(9) 0.1624(4) 0.0362(12) Uani 1 1 d . . . . .
H12 H 0.912553 0.850550 0.141217 0.043 Uiso 1 1 calc R . . . .
C13 C 1.0486(7) 0.5737(10) 0.1028(4) 0.0407(12) Uani 1 1 d . . . . .
H13 H 1.079438 0.632736 0.041036 0.049 Uiso 1 1 calc R . . . .
C14 C 1.1025(6) 0.3551(10) 0.1317(4) 0.0374(11) Uani 1 1 d . . . . .
H14 H 1.168457 0.266764 0.088995 0.045 Uiso 1 1 calc R . . . .
C15 C 1.0610(6) 0.2656(10) 0.2219(4) 0.0351(11) Uani 1 1 d . . . . .
H15 H 1.097759 0.117397 0.241982 0.042 Uiso 1 1 calc R . . . .
C3A C 0.529(10) 0.400(9) 0.846(3) 0.0361(5) Uani 0.152(7) 1 d D U P A 2
H3A H 0.579993 0.253320 0.852986 0.043 Uiso 0.152(7) 1 calc R . P A 2
C2A C 0.443(7) 0.516(10) 0.919(4) 0.0354(14) Uani 0.152(7) 1 d D U P A 2
H2A H 0.445157 0.471567 0.986158 0.042 Uiso 0.152(7) 1 calc R . P A 2
C1A C 0.355(10) 0.702(13) 0.883(4) 0.0362(18) Uani 0.152(7) 1 d D U P A 2
H1AA H 0.266502 0.776717 0.913913 0.043 Uiso 0.152(7) 1 calc R . P A 2
S1A S 0.436(5) 0.772(4) 0.7693(17) 0.0378(18) Uani 0.152(7) 1 d D U P A 2

loop_
_atom_site_aniso_label
_atom_site_aniso_U_11
_atom_site_aniso_U_22
_atom_site_aniso_U_33
_atom_site_aniso_U_23
_atom_site_aniso_U_13
_atom_site_aniso_U_12
S1 0.0423(8) 0.0347(10) 0.0316(9) 0.0029(6) 0.0095(8) 0.0032(8)
S2 0.0382(6) 0.0335(6) 0.0331(5) 0.0030(5) 0.0067(4) 0.0049(5)
P1 0.0370(6) 0.0324(6) 0.0356(6) 0.0013(5) 0.0057(5) 0.0028(6)
N1 0.038(2) 0.033(2) 0.0319(18) 0.0028(17) 0.0046(16) -0.0023(19)
C1 0.032(5) 0.039(4) 0.035(2) -0.002(2) 0.009(2) 0.003(2)
C2 0.035(4) 0.033(4) 0.041(3) -0.003(2) 0.009(2) 0.000(4)
C3 0.037(2) 0.039(6) 0.038(3) 0.001(2) 0.007(2) 0.001(5)
C4 0.033(2) 0.037(2) 0.032(2) 0.0006(18) 0.0029(19) -0.002(2)
C5 0.029(2) 0.034(2) 0.035(2) 0.000(2) 0.0033(18) -0.002(2)
C6 0.030(2) 0.034(2) 0.034(2) 0.004(2) 0.0051(17) -0.001(2)
C7 0.034(2) 0.036(2) 0.036(2) -0.002(2) 0.0044(19) 0.000(2)
C8 0.024(2) 0.035(2) 0.038(2) -0.002(2) 0.0006(18) -0.002(2)
C9 0.030(2) 0.039(3) 0.035(2) 0.0027(19) 0.0011(18) -0.002(2)
C10 0.030(2) 0.041(3) 0.033(2) -0.002(2) 0.0016(18) -0.008(2)
C11 0.030(2) 0.033(2) 0.041(2) -0.004(2) 0.0033(18) -0.002(2)
C12 0.034(2) 0.030(3) 0.045(3) 0.0024(19) 0.001(2) -0.005(2)
C13 0.038(3) 0.050(3) 0.034(2) 0.007(2) 0.003(2) -0.008(2)
C14 0.036(2) 0.042(2) 0.035(2) -0.006(2) 0.0093(19) 0.001(2)
C15 0.033(2) 0.036(2) 0.037(2) -0.005(2) 0.0029(19) -0.002(2)
C3A 0.0423(8) 0.0347(10) 0.0316(9) 0.0029(6) 0.0095(8) 0.0032(8)
C2A 0.032(5) 0.039(4) 0.035(2) -0.002(2) 0.009(2) 0.003(2)
C1A 0.035(4) 0.033(4) 0.041(3) -0.003(2) 0.009(2) 0.000(4)
S1A 0.037(2) 0.039(6) 0.038(3) 0.001(2) 0.007(2) 0.001(5)

loop_
_atom_type_symbol
_atom_type_description
_atom_type_scat_dispersion_real
_atom_type_scat_dispersion_imag
_atom_type_scat_source
C C 0.0181 0.0091 'International Tables Vol C Tables 4.2.6.8 and 6.1.1.4'
H H 0.0000 0.0000 'International Tables Vol C Tables 4.2.6.8 and 6.1.1.4'
N N 0.0311 0.0180 'International Tables Vol C Tables 4.2.6.8 and 6.1.1.4'
P P 0.2955 0.4335 'International Tables Vol C Tables 4.2.6.8 and 6.1.1.4'
S S 0.3331 0.5567 'International Tables Vol C Tables 4.2.6.8 and 6.1.1.4'

loop_
_geom_angle_atom_site_label_1
_geom_angle_atom_site_label_2
_geom_angle_atom_site_label_3
_geom_angle
_geom_angle_site_symmetry_1
_geom_angle_site_symmetry_3
_geom_angle_publ_flag
C4 S1 C1 92.2(3) . . ?
C5 S2 C8 91.5(2) . . ?
C9 P1 C11 88.8(2) . . ?
C9 N1 H1 122.6 . . ?
C9 N1 C10 114.8(4) . . ?
C10 N1 H1 122.6 . . ?
S1 C1 H1A 124.3 . . ?
C2 C1 S1 111.3(6) . . ?
C2 C1 H1A 124.3 . . ?
C1 C2 H2 123.3 . . ?
C1 C2 C3 113.4(9) . . ?
C3 C2 H2 123.3 . . ?
C2 C3 H3 123.5 . . ?
C4 C3 C2 112.9(10) . . ?
C4 C3 H3 123.5 . . ?
C3 C4 S1 110.0(6) . . ?
C3 C4 C5 130.5(6) . . ?
C5 C4 S1 119.5(4) . . ?
C5 C4 S1A 123.4(7) . . ?
C3A C4 C5 121(2) . . ?
C3A C4 S1A 116(2) . . ?
C4 C5 S2 120.6(4) . . ?
C6 C5 S2 111.1(3) . . ?
C6 C5 C4 128.3(4) . . ?
C5 C6 H6 123.4 . . ?
C5 C6 C7 113.2(5) . . ?
C7 C6 H6 123.4 . . ?
C6 C7 H7 123.3 . . ?
C8 C7 C6 113.3(5) . . ?
C8 C7 H7 123.3 . . ?
C7 C8 S2 110.8(3) . . ?
C7 C8 C9 128.3(5) . . ?
C9 C8 S2 120.9(4) . . ?
N1 C9 P1 113.1(4) . . ?
N1 C9 C8 119.7(5) . . ?
C8 C9 P1 127.2(4) . . ?
N1 C10 C11 112.4(4) . . ?
N1 C10 C15 124.9(5) . . ?
C15 C10 C11 122.6(5) . . ?
C10 C11 P1 110.8(4) . . ?
C10 C11 C12 118.2(4) . . ?
C12 C11 P1 130.9(4) . . ?
C11 C12 H12 120.3 . . ?
C13 C12 C11 119.5(5) . . ?
C13 C12 H12 120.3 . . ?
C12 C13 H13 119.5 . . ?
C12 C13 C14 121.0(4) . . ?
C14 C13 H13 119.5 . . ?
C13 C14 H14 119.6 . . ?
C15 C14 C13 120.8(5) . . ?
C15 C14 H14 119.6 . . ?
C10 C15 H15 121.1 . . ?
C14 C15 C10 117.9(5) . . ?
C14 C15 H15 121.1 . . ?
C4 C3A H3A 125.4 . . ?
C4 C3A C2A 109(4) . . ?
C2A C3A H3A 125.4 . . ?
C3A C2A H2A 123.9 . . ?
C1A C2A C3A 112(5) . . ?
C1A C2A H2A 123.9 . . ?
C2A C1A H1AA 126.2 . . ?
C2A C1A S1A 108(4) . . ?
S1A C1A H1AA 126.2 . . ?
C4 S1A C1A 92(2) . . ?

loop_
_geom_bond_atom_site_label_1
_geom_bond_atom_site_label_2
_geom_bond_distance
_geom_bond_site_symmetry_2
_geom_bond_publ_flag
S1 C1 1.725(6) . ?
S1 C4 1.723(5) . ?
S2 C5 1.730(5) . ?
S2 C8 1.740(5) . ?
P1 C9 1.745(6) . ?
P1 C11 1.800(5) . ?
N1 H1 0.8800 . ?
N1 C9 1.353(7) . ?
N1 C10 1.380(6) . ?
C1 H1A 0.9500 . ?
C1 C2 1.357(10) . ?
C2 H2 0.9500 . ?
C2 C3 1.402(14) . ?
C3 H3 0.9500 . ?
C3 C4 1.394(13) . ?
C4 C5 1.451(6) . ?
C4 C3A 1.40(2) . ?
C4 S1A 1.577(19) . ?
C5 C6 1.362(8) . ?
C6 H6 0.9500 . ?
C6 C7 1.409(6) . ?
C7 H7 0.9500 . ?
C7 C8 1.359(8) . ?
C8 C9 1.449(7) . ?
C10 C11 1.395(8) . ?
C10 C15 1.387(7) . ?
C11 C12 1.415(7) . ?
C12 H12 0.9500 . ?
C12 C13 1.374(8) . ?
C13 H13 0.9500 . ?
C13 C14 1.397(9) . ?
C14 H14 0.9500 . ?
C14 C15 1.387(7) . ?
C15 H15 0.9500 . ?
C3A H3A 0.9500 . ?
C3A C2A 1.40(3) . ?
C2A H2A 0.9500 . ?
C2A C1A 1.39(3) . ?
C1A H1AA 0.9500 . ?
C1A S1A 1.75(2) . ?
